data_7047431
loop_
_publ_author_name
'Panetti, Grace B.'
'Robinson, Jerome R.'
'Carroll, Patrick J.'
'Gau, Michael R.'
'Manor, Brian C.'
'Walsh, Patrick J.'
'Schelter, Eric J.'

_publ_section_title
;
 Synthesis of novel copper-rare earth BINOLate frameworks from a hydrogen
 bonding DBU-H rare earth BINOLate complex.
;
_journal_issue 41
_journal_name_full 'Dalton transactions (Cambridge, England : 2003)'
_journal_page_first 14408
_journal_page_last 14410
_journal_paper_doi 10.1039/c8dt03335h
_journal_volume 47
_journal_year 2018
_chemical_absolute_configuration ad
_chemical_formula_moiety 'C60 H36 O6 Pr, 3(C9 H17 N2), 2(C7 H8)'
_chemical_formula_sum 'C101 H103 N6 O6 Pr'
_chemical_formula_weight 1637.80
_space_group_crystal_system monoclinic
_space_group_IT_number 4
_space_group_name_Hall 'P 2yb'
_space_group_name_H-M_alt 'P 1 21 1'
_symmetry_space_group_name_Hall 'P 2yb'
_symmetry_space_group_name_H-M 'P 1 21 1'
_atom_sites_solution_hydrogens geom
_atom_sites_solution_primary direct
_audit_creation_date 2017-09-12
_audit_creation_method
;
Olex2 1.2
(compiled 2016.09.09 svn.r3337 for OlexSys, GUI svn.r5227)
;
_audit_update_record
;
2018-06-21 deposited with the CCDC.
2018-09-05 downloaded from the CCDC.
;
_cell_angle_alpha 90
_cell_angle_beta 91.6974(17)
_cell_angle_gamma 90
_cell_formula_units_Z 2
_cell_length_a 15.5978(5)
_cell_length_b 10.9827(4)
_cell_length_c 24.0719(8)
_cell_measurement_reflns_used 9394
_cell_measurement_temperature 100
_cell_measurement_theta_max 27.518
_cell_measurement_theta_min 2.408
_cell_volume 4121.9(2)
_computing_data_collection 'Bruker APEX2 v2014.11-0'
_computing_data_reduction 'Bruker SAINT v8.34A'
_computing_molecular_graphics 'Olex2 (Dolomanov et al., 2009)'
_computing_publication_material 'Olex2 (Dolomanov et al., 2009)'
_computing_structure_refinement 'XL (Sheldrick, 2008)'
_computing_structure_solution 'ShelXS (Sheldrick, 2008)'
_diffrn_ambient_temperature 100
_diffrn_measured_fraction_theta_full 1.000
_diffrn_measured_fraction_theta_max 0.994
_diffrn_measurement_device 'CCD area detector'
_diffrn_measurement_device_type 'Bruker APEXII'
_diffrn_measurement_method '\w and \f scans'
_diffrn_radiation_monochromator graphite
_diffrn_radiation_type MoK\a
_diffrn_radiation_wavelength 0.71073
_diffrn_reflns_av_R_equivalents 0.0363
_diffrn_reflns_av_unetI/netI 0.0364
_diffrn_reflns_Laue_measured_fraction_full 1.000
_diffrn_reflns_Laue_measured_fraction_max 0.994
_diffrn_reflns_limit_h_max 16
_diffrn_reflns_limit_h_min -20
_diffrn_reflns_limit_k_max 14
_diffrn_reflns_limit_k_min -13
_diffrn_reflns_limit_l_max 31
_diffrn_reflns_limit_l_min -31
_diffrn_reflns_number 106569
_diffrn_reflns_point_group_measured_fraction_full 0.992
_diffrn_reflns_point_group_measured_fraction_max 0.970
_diffrn_reflns_theta_full 25.242
_diffrn_reflns_theta_max 27.619
_diffrn_reflns_theta_min 1.306
_diffrn_source 'sealed tube'
_exptl_absorpt_coefficient_mu 0.652
_exptl_absorpt_correction_T_max 0.7456
_exptl_absorpt_correction_T_min 0.6982
_exptl_absorpt_correction_type multi-scan
_exptl_absorpt_process_details 'SADABS v2014/4'
_exptl_crystal_colour yellow
_exptl_crystal_density_diffrn 1.320
_exptl_crystal_description irregular
_exptl_crystal_F_000 1716
_exptl_crystal_size_max 0.25
_exptl_crystal_size_mid 0.09
_exptl_crystal_size_min 0.08
_refine_diff_density_max 0.992
_refine_diff_density_min -0.405
_refine_diff_density_rms 0.064
_refine_ls_abs_structure_details
;
 Flack x determined using 7476 quotients [(I+)-(I-)]/[(I+)+(I-)]
 (Parsons, Flack and Wagner, Acta Cryst. B69 (2013) 249-259).
;
_refine_ls_abs_structure_Flack -0.009(3)
_refine_ls_extinction_method none
_refine_ls_goodness_of_fit_ref 1.034
_refine_ls_hydrogen_treatment constr
_refine_ls_matrix_type full
_refine_ls_number_parameters 1094
_refine_ls_number_reflns 18613
_refine_ls_number_restraints 205
_refine_ls_restrained_S_all 1.030
_refine_ls_R_factor_all 0.0363
_refine_ls_R_factor_gt 0.0319
_refine_ls_shift/su_max 0.000
_refine_ls_shift/su_mean 0.000
_refine_ls_structure_factor_coef Fsqd
_refine_ls_weighting_details 'w=1/[\s^2^(Fo^2^)+(0.0396P)^2^+2.3005P] where P=(Fo^2^+2Fc^2^)/3'
_refine_ls_weighting_scheme calc
_refine_ls_wR_factor_gt 0.0761
_refine_ls_wR_factor_ref 0.0779
_reflns_Friedel_coverage 0.854
_reflns_Friedel_fraction_full 0.982
_reflns_Friedel_fraction_max 0.943
_reflns_number_gt 17404
_reflns_number_total 18613
_reflns_threshold_expression 'I > 2\s(I)'
_cod_data_source_file c8dt03335h2.cif
_cod_data_source_block 40186a
_cod_depositor_comments 'Adding full bibliography for 7047427--7047432.cif.'
_cod_database_code 7047431

loop_
_space_group_symop_operation_xyz
'x, y, z'
'-x, y+1/2, -z'

loop_
_atom_site_label
_atom_site_type_symbol
_atom_site_fract_x
_atom_site_fract_y
_atom_site_fract_z
_atom_site_U_iso_or_equiv
_atom_site_adp_type
_atom_site_occupancy
_atom_site_site_symmetry_order
_atom_site_calc_flag
_atom_site_refinement_flags_posn
_atom_site_refinement_flags_adp
_atom_site_refinement_flags_occupancy
_atom_site_disorder_assembly
_atom_site_disorder_group
Pr1 Pr -0.00920(2) -0.24997(2) -0.24396(2) 0.01832(5) Uani 1 1 d . . . . .
O1 O 0.07464(16) -0.4326(2) -0.23550(11) 0.0190(5) Uani 1 1 d . . . . .
O2 O 0.02685(13) -0.2445(4) -0.14957(9) 0.0187(4) Uani 1 1 d . . . . .
O3 O -0.01235(16) -0.2816(2) -0.33986(11) 0.0234(7) Uani 1 1 d . . . . .
O4 O 0.09334(17) -0.1117(3) -0.27043(11) 0.0211(6) Uani 1 1 d . . . . .
O5 O -0.14614(19) -0.3502(3) -0.24053(11) 0.0256(6) Uani 1 1 d . . . . .
O6 O -0.10879(16) -0.0851(3) -0.23801(10) 0.0186(5) Uani 1 1 d . . . . .
C1 C 0.0544(2) -0.5099(3) -0.19532(15) 0.0163(7) Uani 1 1 d . . . . .
C2 C 0.0051(2) -0.6148(4) -0.20938(16) 0.0218(8) Uani 1 1 d . . . . .
H2 H -0.010165 -0.629344 -0.247312 0.026 Uiso 1 1 calc R . . . .
C3 C -0.0211(2) -0.6952(4) -0.17037(16) 0.0221(8) Uani 1 1 d . . . . .
H3 H -0.053115 -0.765111 -0.181465 0.027 Uiso 1 1 calc R . . . .
C4 C -0.0009(2) -0.6751(3) -0.11290(16) 0.0186(7) Uani 1 1 d . . . . .
C5 C -0.0324(2) -0.7515(6) -0.07087(13) 0.0236(6) Uani 1 1 d . . . . .
H5 H -0.065894 -0.820599 -0.081148 0.028 Uiso 1 1 calc R . . . .
C6 C -0.0158(2) -0.7284(4) -0.01583(16) 0.0230(9) Uani 1 1 d . . . . .
H6 H -0.037850 -0.780425 0.011843 0.028 Uiso 1 1 calc R . . . .
C7 C 0.0346(2) -0.6263(3) -0.00056(16) 0.0202(7) Uani 1 1 d . . . . .
H7 H 0.045217 -0.608440 0.037649 0.024 Uiso 1 1 calc R . . . .
C8 C 0.0683(2) -0.5530(3) -0.04022(15) 0.0158(7) Uani 1 1 d . . . . .
H8 H 0.104211 -0.487014 -0.029014 0.019 Uiso 1 1 calc R . . . .
C9 C 0.0509(2) -0.5728(3) -0.09794(15) 0.0153(7) Uani 1 1 d . . . . .
C10 C 0.0811(2) -0.4923(3) -0.13956(15) 0.0160(7) Uani 1 1 d . . . . .
C11 C 0.1372(2) -0.3859(3) -0.12382(14) 0.0145(7) Uani 1 1 d . . . . .
C12 C 0.2243(2) -0.4056(3) -0.10628(14) 0.0160(7) Uani 1 1 d . . . . .
C13 C 0.2631(2) -0.5230(3) -0.10541(16) 0.0204(7) Uani 1 1 d . . . . .
H13 H 0.229525 -0.592254 -0.115225 0.024 Uiso 1 1 calc R . . . .
C14 C 0.3481(3) -0.5379(4) -0.09068(17) 0.0256(8) Uani 1 1 d . . . . .
H14 H 0.372952 -0.616898 -0.091402 0.031 Uiso 1 1 calc R . . . .
C15 C 0.3990(3) -0.4371(4) -0.07449(18) 0.0296(9) Uani 1 1 d . . . . .
H15 H 0.457508 -0.448245 -0.063563 0.035 Uiso 1 1 calc R . . . .
C16 C 0.3639(2) -0.3243(4) -0.07461(17) 0.0254(9) Uani 1 1 d . . . . .
H16 H 0.398473 -0.256731 -0.063664 0.031 Uiso 1 1 calc R . . . .
C17 C 0.2764(3) -0.3043(4) -0.09075(17) 0.0196(8) Uani 1 1 d . . . . .
C18 C 0.2406(3) -0.1860(4) -0.09306(18) 0.0235(9) Uani 1 1 d . . . . .
H18 H 0.274507 -0.117849 -0.082015 0.028 Uiso 1 1 calc R . . . .
C19 C 0.1580(3) -0.1692(4) -0.11097(17) 0.0226(8) Uani 1 1 d . . . . .
H19 H 0.135125 -0.089008 -0.111609 0.027 Uiso 1 1 calc R . . . .
C20 C 0.1047(2) -0.2677(4) -0.12883(13) 0.0168(8) Uani 1 1 d . . . . .
C21 C 0.0622(2) -0.3057(4) -0.36252(15) 0.0215(8) Uani 1 1 d . . . . .
C22 C 0.0845(3) -0.4308(5) -0.3714(2) 0.0263(11) Uani 1 1 d . . . . .
H22 H 0.045203 -0.493046 -0.362040 0.032 Uiso 1 1 calc R . . . .
C23 C 0.1610(3) -0.4618(4) -0.39303(17) 0.0307(10) Uani 1 1 d . . . . .
H23 H 0.174102 -0.545316 -0.398721 0.037 Uiso 1 1 calc R . . . .
C24 C 0.2212(3) -0.3722(5) -0.40715(18) 0.0303(10) Uani 1 1 d . . . . .
C25 C 0.3023(3) -0.4031(5) -0.4296(2) 0.0407(12) Uani 1 1 d . . . . .
H25 H 0.316952 -0.486381 -0.434282 0.049 Uiso 1 1 calc R . . . .
C26 C 0.3592(4) -0.3148(7) -0.4444(3) 0.0427(15) Uani 1 1 d . . . . .
H26 H 0.412935 -0.336818 -0.459013 0.051 Uiso 1 1 calc R . . . .
C27 C 0.3380(3) -0.1926(6) -0.4379(2) 0.0392(13) Uani 1 1 d . . . . .
H27 H 0.377267 -0.131896 -0.449094 0.047 Uiso 1 1 calc R . . . .
C28 C 0.2614(3) -0.1576(5) -0.41551(18) 0.0320(10) Uani 1 1 d . . . . .
H28 H 0.249529 -0.073572 -0.410464 0.038 Uiso 1 1 calc R . . . .
C29 C 0.2001(2) -0.2461(6) -0.39997(12) 0.0252(7) Uani 1 1 d . . . . .
C30 C 0.1196(2) -0.2143(3) -0.37779(15) 0.0207(8) Uani 1 1 d . . . . .
C31 C 0.0977(3) -0.0832(4) -0.3685(2) 0.0206(10) Uani 1 1 d . . . . .
C32 C 0.0855(2) -0.0006(4) -0.41402(16) 0.0229(8) Uani 1 1 d . . . . .
C33 C 0.0853(3) -0.0404(4) -0.47051(16) 0.0281(9) Uani 1 1 d . . . . .
H33 H 0.095125 -0.123945 -0.478363 0.034 Uiso 1 1 calc R . . . .
C34 C 0.0712(3) 0.0392(5) -0.51360(18) 0.0380(11) Uani 1 1 d . . . . .
H34 H 0.070419 0.009624 -0.550690 0.046 Uiso 1 1 calc R . . . .
C35 C 0.0579(3) 0.1635(5) -0.5040(2) 0.0419(12) Uani 1 1 d . . . . .
H35 H 0.049413 0.217932 -0.534376 0.050 Uiso 1 1 calc R . . . .
C36 C 0.0572(3) 0.2058(5) -0.45052(19) 0.0395(11) Uani 1 1 d . . . . .
H36 H 0.048488 0.290144 -0.443997 0.047 Uiso 1 1 calc R . . . .
C37 C 0.0693(3) 0.1259(4) -0.40469(18) 0.0297(9) Uani 1 1 d . . . . .
C38 C 0.0643(3) 0.1666(4) -0.34938(18) 0.0300(9) Uani 1 1 d . . . . .
H38 H 0.055820 0.250771 -0.342213 0.036 Uiso 1 1 calc R . . . .
C39 C 0.0715(3) 0.0873(4) -0.30613(17) 0.0263(8) Uani 1 1 d . . . . .
H39 H 0.065277 0.117041 -0.269399 0.032 Uiso 1 1 calc R . . . .
C40 C 0.0880(2) -0.0396(4) -0.31422(15) 0.0212(8) Uani 1 1 d . . . . .
C41 C -0.2174(3) -0.3097(4) -0.26759(18) 0.0303(10) Uani 1 1 d . . . . .
C42 C -0.2437(4) -0.3671(6) -0.3182(2) 0.0536(15) Uani 1 1 d . . . . .
H42 H -0.209624 -0.430935 -0.332536 0.064 Uiso 1 1 calc R . . . .
C43 C -0.3163(5) -0.3328(7) -0.3465(3) 0.074(2) Uani 1 1 d . . . . .
H43 H -0.332892 -0.374483 -0.379744 0.089 Uiso 1 1 calc R . . . .
C44 C -0.3682(3) -0.2356(8) -0.3274(2) 0.0540(17) Uani 1 1 d . . . . .
C45 C -0.4429(4) -0.1958(8) -0.3571(3) 0.077(2) Uani 1 1 d . . . . .
H45 H -0.461691 -0.238935 -0.389449 0.092 Uiso 1 1 calc R . . . .
C46 C -0.4878(4) -0.0981(9) -0.3405(3) 0.080(3) Uani 1 1 d . . . . .
H46 H -0.538018 -0.073358 -0.360820 0.095 Uiso 1 1 calc R . . . .
C47 C -0.4600(3) -0.0334(7) -0.2932(3) 0.065(2) Uani 1 1 d . . . . .
H47 H -0.490819 0.036521 -0.281947 0.078 Uiso 1 1 calc R . . . .
C48 C -0.3885(3) -0.0701(5) -0.2629(2) 0.0423(13) Uani 1 1 d . . . . .
H48 H -0.371059 -0.025637 -0.230626 0.051 Uiso 1 1 calc R . . . .
C49 C -0.3406(3) -0.1730(5) -0.2788(2) 0.0381(12) Uani 1 1 d . . . . .
C50 C -0.2653(3) -0.2135(4) -0.24811(17) 0.0253(10) Uani 1 1 d . . . . .
C51 C -0.2383(2) -0.1485(3) -0.19636(16) 0.0197(7) Uani 1 1 d . . . . .
C52 C -0.2895(2) -0.1498(4) -0.14817(17) 0.0228(8) Uani 1 1 d . . . . .
C53 C -0.3656(2) -0.2214(4) -0.14536(19) 0.0297(11) Uani 1 1 d . . . . .
H53 H -0.383089 -0.270230 -0.176233 0.036 Uiso 1 1 calc R . . . .
C54 C -0.4137(3) -0.2205(4) -0.0987(2) 0.0379(13) Uani 1 1 d . . . . .
H54 H -0.463795 -0.269621 -0.097438 0.046 Uiso 1 1 calc R . . . .
C55 C -0.3902(3) -0.1483(5) -0.0526(2) 0.0379(11) Uani 1 1 d . . . . .
H55 H -0.424986 -0.146906 -0.020940 0.045 Uiso 1 1 calc R . . . .
C56 C -0.3175(3) -0.0802(4) -0.05346(18) 0.0290(9) Uani 1 1 d . . . . .
H56 H -0.301317 -0.032380 -0.021977 0.035 Uiso 1 1 calc R . . . .
C57 C -0.2656(2) -0.0798(4) -0.10074(16) 0.0218(8) Uani 1 1 d . . . . .
C58 C -0.1877(3) -0.0136(4) -0.10190(17) 0.0210(8) Uani 1 1 d . . . . .
H58 H -0.170861 0.034775 -0.070725 0.025 Uiso 1 1 calc R . . . .
C59 C -0.1365(2) -0.0176(3) -0.14658(16) 0.0177(7) Uani 1 1 d . . . . .
H59 H -0.083539 0.025059 -0.145371 0.021 Uiso 1 1 calc R . . . .
C60 C -0.1609(2) -0.0851(3) -0.19549(15) 0.0168(7) Uani 1 1 d . . . . .
N1 N 0.2433(2) -0.3901(3) -0.24875(15) 0.0291(8) Uani 1 1 d . . . . .
H1 H 0.188281 -0.407349 -0.252305 0.035 Uiso 1 1 calc R . . . .
N2 N 0.3821(3) -0.4580(4) -0.2428(2) 0.0461(11) Uani 1 1 d . . . . .
C61 C 0.2688(3) -0.2638(6) -0.24580(18) 0.0333(11) Uani 1 1 d . . . . .
H61a H 0.274055 -0.237612 -0.206490 0.040 Uiso 1 1 calc R . . . .
H61b H 0.224954 -0.212247 -0.264884 0.040 Uiso 1 1 calc R . . . .
C62 C 0.3532(3) -0.2495(8) -0.27315(19) 0.0453(10) Uani 1 1 d . . . . .
H62a H 0.346875 -0.269324 -0.313185 0.054 Uiso 1 1 calc R . . . .
H62b H 0.373330 -0.164309 -0.269587 0.054 Uiso 1 1 calc R . . . .
C63 C 0.4168(3) -0.3333(5) -0.2458(3) 0.0507(14) Uani 1 1 d . . . . .
H63a H 0.470157 -0.333973 -0.267067 0.061 Uiso 1 1 calc R . . . .
H63b H 0.431128 -0.303682 -0.207799 0.061 Uiso 1 1 calc R . . . .
C64 C 0.4445(4) -0.5580(6) -0.2329(3) 0.0555(15) Uani 1 1 d . . . . .
H64a H 0.426091 -0.606313 -0.200629 0.067 Uiso 1 1 calc R . . . .
H64b H 0.501087 -0.522076 -0.223039 0.067 Uiso 1 1 calc R . . . .
C65 C 0.4546(3) -0.6434(6) -0.2821(3) 0.0539(15) Uani 1 1 d . . . . .
H65a H 0.457870 -0.594080 -0.316426 0.065 Uiso 1 1 calc R . . . .
H65b H 0.509452 -0.687945 -0.277253 0.065 Uiso 1 1 calc R . . . .
C66 C 0.3831(3) -0.7343(7) -0.2895(2) 0.0524(15) Uani 1 1 d . . . . .
H66a H 0.381861 -0.786381 -0.255985 0.063 Uiso 1 1 calc R . . . .
H66b H 0.395708 -0.787408 -0.321481 0.063 Uiso 1 1 calc R . . . .
C67 C 0.2950(3) -0.6782(6) -0.2992(3) 0.0499(13) Uani 1 1 d . . . . .
H67a H 0.253239 -0.743764 -0.308127 0.060 Uiso 1 1 calc R . . . .
H67b H 0.296595 -0.623030 -0.331639 0.060 Uiso 1 1 calc R . . . .
C68 C 0.2642(3) -0.6069(5) -0.2490(2) 0.0471(13) Uani 1 1 d . . . . .
H68a H 0.200771 -0.604216 -0.250495 0.057 Uiso 1 1 calc R . . . .
H68b H 0.282402 -0.650364 -0.214654 0.057 Uiso 1 1 calc R . . . .
C69 C 0.2980(3) -0.4794(5) -0.2464(2) 0.0403(11) Uani 1 1 d . . . . .
N3 N -0.1480(2) -0.0229(3) -0.34676(14) 0.0287(8) Uani 1 1 d . . . . .
H3a H -0.145050 -0.054841 -0.313227 0.034 Uiso 1 1 calc R . . . .
N4 N -0.1589(3) 0.1501(5) -0.40064(17) 0.0454(11) Uani 1 1 d . . . . .
C70 C -0.1438(4) -0.1030(5) -0.3950(2) 0.0487(14) Uani 1 1 d . . . . .
H70a H -0.175780 -0.179021 -0.387950 0.058 Uiso 1 1 calc R . . . .
H70b H -0.083353 -0.124619 -0.401610 0.058 Uiso 1 1 calc R . . . .
C71 C -0.1813(5) -0.0414(6) -0.4446(2) 0.0573(16) Uani 1 1 d . . . . .
H71a H -0.165339 -0.088150 -0.477879 0.069 Uiso 1 1 calc R . . . .
H71b H -0.244504 -0.044358 -0.442439 0.069 Uiso 1 1 calc R . . . .
C72 C -0.1564(5) 0.0823(6) -0.4522(2) 0.0593(17) Uani 1 1 d . . . . .
H72a H -0.195402 0.120930 -0.480229 0.071 Uiso 1 1 calc R . . . .
H72b H -0.097521 0.084982 -0.466526 0.071 Uiso 1 1 calc R . . . .
C73 C -0.1718(5) 0.2837(5) -0.4044(3) 0.066(2) Uani 1 1 d . . . . .
H73a H -0.157416 0.311789 -0.442043 0.079 Uiso 1 1 calc R . . . .
H73b H -0.132442 0.324706 -0.377322 0.079 Uiso 1 1 calc R . . . .
C74 C -0.2621(5) 0.3192(6) -0.3929(3) 0.0668(19) Uani 1 1 d . . . . .
H74a H -0.301205 0.262429 -0.413090 0.080 Uiso 1 1 calc R . . . .
H74b H -0.272564 0.401642 -0.408205 0.080 Uiso 1 1 calc R . . . .
C75 C -0.2855(5) 0.3196(7) -0.3315(3) 0.077(2) Uani 1 1 d . . . . .
H75a H -0.256648 0.390015 -0.313307 0.092 Uiso 1 1 calc R . . . .
H75b H -0.348055 0.332993 -0.329480 0.092 Uiso 1 1 calc R . . . .
C76 C -0.2631(4) 0.2079(5) -0.2987(2) 0.0534(15) Uani 1 1 d . . . . .
H76a H -0.299939 0.140386 -0.312511 0.064 Uiso 1 1 calc R . . . .
H76b H -0.277418 0.222755 -0.259477 0.064 Uiso 1 1 calc R . . . .
C77 C -0.1701(4) 0.1663(5) -0.3000(2) 0.0438(12) Uani 1 1 d . . . . .
H77a H -0.131686 0.238060 -0.299009 0.053 Uiso 1 1 calc R . . . .
H77b H -0.156306 0.115471 -0.266993 0.053 Uiso 1 1 calc R . . . .
C78 C -0.1558(3) 0.0939(4) -0.35206(17) 0.0299(9) Uani 1 1 d . . . . .
N5 N -0.1650(2) -0.4278(3) -0.13411(14) 0.0214(7) Uani 1 1 d . . . . .
H5a H -0.157785 -0.404836 -0.168683 0.026 Uiso 1 1 calc R . . . .
N6 N -0.2184(2) -0.5710(3) -0.07423(14) 0.0233(7) Uani 1 1 d . . . . .
C79 C -0.1312(2) -0.3502(4) -0.08896(16) 0.0200(7) Uani 1 1 d . . . . .
H79a H -0.130948 -0.264056 -0.101045 0.024 Uiso 1 1 calc R . . . .
H79b H -0.071660 -0.374261 -0.078772 0.024 Uiso 1 1 calc R . . . .
C80 C -0.1879(2) -0.3650(3) -0.03953(16) 0.0206(8) Uani 1 1 d . . . . .
H80a H -0.245700 -0.332077 -0.048486 0.025 Uiso 1 1 calc R . . . .
H80b H -0.163313 -0.319283 -0.007391 0.025 Uiso 1 1 calc R . . . .
C81 C -0.1943(3) -0.4990(4) -0.02500(17) 0.0247(8) Uani 1 1 d . . . . .
H81a H -0.138375 -0.527800 -0.009551 0.030 Uiso 1 1 calc R . . . .
H81b H -0.237669 -0.510196 0.003756 0.030 Uiso 1 1 calc R . . . .
C82 C -0.2576(3) -0.6906(4) -0.0646(2) 0.0331(10) Uani 1 1 d . . . . .
H82a H -0.246792 -0.713856 -0.025229 0.040 Uiso 1 1 calc R . . . .
H82b H -0.229275 -0.751837 -0.087984 0.040 Uiso 1 1 calc R . . . .
C83 C -0.3537(3) -0.6944(5) -0.0771(2) 0.0405(11) Uani 1 1 d . . . . .
H83a H -0.380099 -0.619129 -0.062797 0.049 Uiso 1 1 calc R . . . .
H83b H -0.378727 -0.764315 -0.057365 0.049 Uiso 1 1 calc R . . . .
C84 C -0.3756(3) -0.7059(5) -0.1397(2) 0.0431(12) Uani 1 1 d . . . . .
H84a H -0.353799 -0.785080 -0.152987 0.052 Uiso 1 1 calc R . . . .
H84b H -0.438764 -0.706500 -0.145081 0.052 Uiso 1 1 calc R . . . .
C85 C -0.3390(3) -0.6051(4) -0.1753(2) 0.0344(10) Uani 1 1 d . . . . .
H85a H -0.361639 -0.526026 -0.162476 0.041 Uiso 1 1 calc R . . . .
H85b H -0.359821 -0.616953 -0.214220 0.041 Uiso 1 1 calc R . . . .
C86 C -0.2407(3) -0.5984(4) -0.17445(18) 0.0296(9) Uani 1 1 d . . . . .
H86a H -0.217008 -0.682012 -0.173905 0.036 Uiso 1 1 calc R . . . .
H86b H -0.222023 -0.558088 -0.208839 0.036 Uiso 1 1 calc R . . . .
C87 C -0.2053(2) -0.5296(4) -0.12496(18) 0.0234(8) Uani 1 1 d . . . . .
C88 C 0.2923(5) -0.8529(9) -0.4930(4) 0.095(3) Uani 1 1 d . . . . .
H88a H 0.307391 -0.936437 -0.503154 0.143 Uiso 1 1 calc GR . . . .
H88b H 0.262825 -0.813205 -0.524637 0.143 Uiso 1 1 calc GR . . . .
H88c H 0.254440 -0.854371 -0.461256 0.143 Uiso 1 1 calc GR . . . .
C89 C 0.3689(5) -0.7864(6) -0.4783(3) 0.073(2) Uani 1 1 d . . . . .
C90 C 0.4258(6) -0.8316(7) -0.4371(3) 0.074(2) Uani 1 1 d . . . . .
H90 H 0.415263 -0.908164 -0.420237 0.089 Uiso 1 1 calc R . . . .
C91 C 0.4951(6) -0.7665(10) -0.4216(3) 0.092(3) Uani 1 1 d . . . . .
H91 H 0.532454 -0.797416 -0.393084 0.110 Uiso 1 1 calc R . . . .
C92 C 0.5140(7) -0.6571(9) -0.4455(4) 0.096(3) Uani 1 1 d . . . . .
H92 H 0.563640 -0.613331 -0.433345 0.115 Uiso 1 1 calc R . . . .
C93 C 0.4628(7) -0.6119(7) -0.4857(5) 0.107(4) Uani 1 1 d . . . . .
H93 H 0.475490 -0.536322 -0.502779 0.129 Uiso 1 1 calc R . . . .
C94 C 0.3901(5) -0.6783(7) -0.5022(4) 0.082(3) Uani 1 1 d . . . . .
H94 H 0.353903 -0.646866 -0.531257 0.098 Uiso 1 1 calc R . . . .
C1' C 0.1733(8) 0.1458(11) -0.1495(7) 0.057(4) Uani 0.509(15) 1 d . U P A 1
H1a' H 0.169941 0.222663 -0.170133 0.085 Uiso 0.509(15) 1 calc GR . P A 1
H1b' H 0.143805 0.154574 -0.114348 0.085 Uiso 0.509(15) 1 calc GR . P A 1
H1c' H 0.145790 0.081060 -0.171696 0.085 Uiso 0.509(15) 1 calc GR . P A 1
C2' C 0.2669(12) 0.113(2) -0.1377(10) 0.044(4) Uani 0.509(15) 1 d . U P A 1
C3' C 0.3129(13) 0.0430(15) -0.1760(7) 0.048(3) Uani 0.509(15) 1 d . U P A 1
H3' H 0.286424 0.016333 -0.209952 0.057 Uiso 0.509(15) 1 calc R . P A 1
C4' C 0.3989(14) 0.014(2) -0.1627(11) 0.052(5) Uani 0.509(15) 1 d . U P A 1
H4' H 0.430793 -0.030913 -0.188808 0.062 Uiso 0.509(15) 1 calc R . P A 1
C5' C 0.4380(12) 0.047(2) -0.1137(12) 0.050(5) Uani 0.509(15) 1 d . U P A 1
H5' H 0.494870 0.021409 -0.104360 0.060 Uiso 0.509(15) 1 calc R . P A 1
C6' C 0.3932(13) 0.1163(14) -0.0790(9) 0.046(4) Uani 0.509(15) 1 d . U P A 1
H6' H 0.420651 0.146293 -0.046030 0.056 Uiso 0.509(15) 1 calc R . P A 1
C7' C 0.3068(17) 0.146(2) -0.0904(9) 0.034(4) Uani 0.509(15) 1 d . U P A 1
H7' H 0.276169 0.190530 -0.063587 0.040 Uiso 0.509(15) 1 calc R . P A 1
C1" C 0.2134(11) 0.0999(16) -0.1940(7) 0.089(8) Uani 0.491(15) 1 d . U P A 2
H1a" H 0.231227 0.086502 -0.232194 0.133 Uiso 0.491(15) 1 calc GR . P A 2
H1b" H 0.186403 0.180104 -0.191184 0.133 Uiso 0.491(15) 1 calc GR . P A 2
H1c" H 0.172321 0.036735 -0.183842 0.133 Uiso 0.491(15) 1 calc GR . P A 2
C2" C 0.2899(14) 0.0942(17) -0.1555(8) 0.039(4) Uani 0.491(15) 1 d . U P A 2
C3" C 0.3675(19) 0.0385(19) -0.1719(8) 0.052(4) Uani 0.491(15) 1 d . U P A 2
H3" H 0.371355 0.005355 -0.208186 0.062 Uiso 0.491(15) 1 calc R . P A 2
C4" C 0.4369(19) 0.032(3) -0.1357(11) 0.052(5) Uani 0.491(15) 1 d . U P A 2
H4" H 0.489013 -0.002301 -0.147643 0.062 Uiso 0.491(15) 1 calc R . P A 2
C5" C 0.4319(12) 0.0768(19) -0.0814(9) 0.051(4) Uani 0.491(15) 1 d . U P A 2
H5" H 0.479063 0.069079 -0.055783 0.061 Uiso 0.491(15) 1 calc R . P A 2
C6" C 0.3587(13) 0.1305(16) -0.0664(6) 0.038(4) Uani 0.491(15) 1 d . U P A 2
H6" H 0.354437 0.161811 -0.029849 0.046 Uiso 0.491(15) 1 calc R . P A 2
C7" C 0.2887(16) 0.141(3) -0.1038(13) 0.039(4) Uani 0.491(15) 1 d . U P A 2
H7" H 0.238724 0.182443 -0.092399 0.046 Uiso 0.491(15) 1 calc R . P A 2

loop_
_atom_site_aniso_label
_atom_site_aniso_U_11
_atom_site_aniso_U_22
_atom_site_aniso_U_33
_atom_site_aniso_U_23
_atom_site_aniso_U_13
_atom_site_aniso_U_12
Pr1 0.01987(8) 0.01801(9) 0.01734(8) 0.00209(12) 0.00477(5) -0.00015(12)
O1 0.0237(13) 0.0170(13) 0.0166(13) 0.0002(10) 0.0034(10) -0.0010(10)
O2 0.0206(10) 0.0162(11) 0.0195(10) 0.0013(17) 0.0057(8) 0.0005(17)
O3 0.0217(12) 0.029(2) 0.0193(12) 0.0008(10) 0.0021(10) -0.0039(10)
O4 0.0228(13) 0.0260(15) 0.0148(13) 0.0033(11) 0.0028(10) -0.0015(11)
O5 0.0318(15) 0.0222(15) 0.0231(15) -0.0034(12) 0.0066(12) -0.0066(13)
O6 0.0172(12) 0.0203(14) 0.0183(13) 0.0015(11) 0.0024(10) -0.0021(11)
C1 0.0174(16) 0.0145(17) 0.0170(17) 0.0002(13) 0.0020(13) 0.0017(13)
C2 0.0275(19) 0.0188(19) 0.0191(18) -0.0032(14) -0.0009(15) -0.0016(15)
C3 0.0249(19) 0.0169(17) 0.025(2) -0.0048(15) 0.0004(16) -0.0080(15)
C4 0.0186(17) 0.0125(18) 0.0246(19) 0.0009(14) -0.0001(14) -0.0013(13)
C5 0.0277(15) 0.0152(15) 0.0280(16) 0.000(3) 0.0026(13) -0.010(3)
C6 0.0249(16) 0.018(3) 0.0263(18) 0.0074(15) 0.0011(14) -0.0038(15)
C7 0.0214(17) 0.0193(19) 0.0200(18) 0.0028(15) -0.0001(14) 0.0001(15)
C8 0.0161(16) 0.0125(17) 0.0185(17) -0.0013(13) -0.0018(13) -0.0013(13)
C9 0.0151(16) 0.0109(16) 0.0199(17) -0.0007(13) 0.0013(13) 0.0002(13)
C10 0.0160(16) 0.0121(17) 0.0199(17) -0.0013(13) 0.0027(14) 0.0000(13)
C11 0.0165(16) 0.0155(19) 0.0119(17) 0.0015(14) 0.0053(13) -0.0021(14)
C12 0.0177(16) 0.0172(18) 0.0134(16) 0.0008(13) 0.0037(13) -0.0043(14)
C13 0.0219(18) 0.0173(19) 0.0220(18) 0.0019(15) 0.0023(15) -0.0040(14)
C14 0.0227(19) 0.024(2) 0.031(2) 0.0076(17) 0.0047(16) 0.0000(16)
C15 0.0179(18) 0.037(2) 0.034(2) 0.0083(19) 0.0014(16) -0.0048(17)
C16 0.0205(18) 0.029(2) 0.027(2) -0.0003(17) 0.0021(16) -0.0148(16)
C17 0.020(2) 0.0222(19) 0.0165(19) -0.0025(15) 0.0042(16) -0.0062(17)
C18 0.026(2) 0.020(2) 0.024(2) -0.0073(16) 0.0061(18) -0.0107(18)
C19 0.032(2) 0.0128(19) 0.024(2) -0.0010(15) 0.0102(17) -0.0025(16)
C20 0.0202(14) 0.016(2) 0.0149(14) -0.0009(14) 0.0073(12) -0.0051(15)
C21 0.0225(19) 0.029(2) 0.0128(17) 0.0012(15) -0.0048(15) -0.0007(16)
C22 0.031(3) 0.026(2) 0.021(2) -0.0007(19) -0.0041(19) -0.0031(19)
C23 0.042(2) 0.029(2) 0.021(2) -0.0081(17) -0.0083(18) 0.0084(19)
C24 0.027(2) 0.047(3) 0.017(2) -0.0085(18) -0.0019(17) 0.007(2)
C25 0.037(3) 0.056(3) 0.029(2) -0.012(2) 0.000(2) 0.014(2)
C26 0.026(3) 0.069(4) 0.033(3) -0.009(3) 0.004(2) 0.007(3)
C27 0.026(3) 0.059(3) 0.033(3) -0.007(2) 0.010(2) -0.005(2)
C28 0.026(2) 0.049(3) 0.021(2) -0.002(2) 0.0031(18) -0.006(2)
C29 0.0250(15) 0.038(2) 0.0131(13) -0.002(3) 0.0022(12) 0.002(3)
C30 0.0226(18) 0.026(2) 0.0136(16) -0.0020(13) -0.0012(14) -0.0001(13)
C31 0.020(2) 0.024(2) 0.018(2) 0.0034(18) 0.0014(16) -0.0009(17)
C32 0.0198(18) 0.031(2) 0.0176(18) 0.0043(16) -0.0015(14) -0.0042(16)
C33 0.028(2) 0.036(2) 0.020(2) 0.0011(17) -0.0021(16) -0.0029(18)
C34 0.038(2) 0.058(3) 0.018(2) 0.005(2) -0.0034(18) -0.003(2)
C35 0.049(3) 0.048(3) 0.029(2) 0.018(2) 0.000(2) 0.007(2)
C36 0.053(3) 0.033(2) 0.032(2) 0.0111(18) -0.003(2) 0.002(2)
C37 0.031(2) 0.032(2) 0.026(2) 0.0085(17) -0.0002(17) -0.0027(18)
C38 0.036(2) 0.024(2) 0.029(2) 0.0015(17) -0.0015(18) -0.0008(18)
C39 0.030(2) 0.026(2) 0.023(2) -0.0007(16) 0.0011(16) -0.0008(17)
C40 0.0191(17) 0.026(2) 0.0184(18) 0.0020(15) 0.0022(14) -0.0044(15)
C41 0.034(2) 0.033(2) 0.024(2) 0.0005(18) -0.0001(18) -0.0192(19)
C42 0.077(4) 0.051(3) 0.033(3) -0.012(2) -0.004(3) -0.022(3)
C43 0.093(5) 0.086(5) 0.040(3) -0.006(3) -0.030(4) -0.048(4)
C44 0.050(3) 0.069(5) 0.042(2) 0.019(3) -0.024(2) -0.028(4)
C45 0.056(4) 0.115(7) 0.057(4) 0.032(4) -0.035(3) -0.044(4)
C46 0.039(3) 0.124(7) 0.074(5) 0.064(5) -0.031(3) -0.025(4)
C47 0.027(3) 0.086(5) 0.081(4) 0.052(4) -0.009(3) -0.006(3)
C48 0.026(2) 0.055(3) 0.046(3) 0.029(2) -0.005(2) -0.004(2)
C49 0.028(2) 0.050(3) 0.035(3) 0.016(2) -0.0095(19) -0.018(2)
C50 0.0208(18) 0.034(3) 0.0211(19) 0.0045(15) -0.0044(15) -0.0116(15)
C51 0.0165(16) 0.0207(19) 0.0218(19) 0.0035(15) -0.0016(14) 0.0002(14)
C52 0.0160(17) 0.020(2) 0.033(2) 0.0084(16) 0.0028(15) 0.0039(14)
C53 0.0155(16) 0.031(3) 0.043(2) 0.0081(17) 0.0021(16) -0.0014(14)
C54 0.0165(17) 0.044(4) 0.054(3) 0.020(2) 0.0103(17) 0.0011(16)
C55 0.030(2) 0.042(3) 0.042(3) 0.013(2) 0.023(2) 0.012(2)
C56 0.033(2) 0.025(2) 0.030(2) 0.0065(17) 0.0134(18) 0.0115(17)
C57 0.0210(18) 0.0201(19) 0.025(2) 0.0075(15) 0.0084(15) 0.0080(15)
C58 0.028(2) 0.0139(19) 0.021(2) 0.0013(15) 0.0011(16) 0.0036(15)
C59 0.0177(17) 0.0126(18) 0.0226(19) 0.0028(15) -0.0017(15) -0.0004(14)
C60 0.0177(16) 0.0149(17) 0.0178(17) 0.0048(14) 0.0004(14) 0.0016(13)
N1 0.0199(16) 0.034(2) 0.034(2) 0.0037(16) 0.0017(14) 0.0058(14)
N2 0.029(2) 0.052(3) 0.057(3) 0.003(2) 0.0010(19) 0.0087(19)
C61 0.0314(18) 0.036(3) 0.0325(19) 0.001(2) 0.0024(15) -0.003(2)
C62 0.040(2) 0.046(2) 0.051(2) -0.001(4) 0.0064(19) -0.008(4)
C63 0.034(3) 0.054(3) 0.064(4) 0.007(3) -0.001(2) -0.008(2)
C64 0.038(3) 0.069(4) 0.060(4) -0.003(3) -0.003(3) 0.016(3)
C65 0.036(3) 0.069(4) 0.057(4) -0.003(3) 0.008(2) 0.024(3)
C66 0.046(2) 0.055(4) 0.057(3) -0.006(3) 0.005(2) 0.019(3)
C67 0.042(3) 0.050(3) 0.058(4) -0.005(3) 0.005(3) 0.004(2)
C68 0.040(3) 0.044(3) 0.058(3) 0.002(3) 0.011(2) 0.007(2)
C69 0.028(2) 0.041(3) 0.052(3) 0.002(2) 0.007(2) 0.004(2)
N3 0.039(2) 0.030(2) 0.0170(16) 0.0005(14) -0.0038(14) 0.0028(16)
N4 0.066(3) 0.047(3) 0.024(2) 0.009(2) 0.010(2) 0.005(2)
C70 0.069(4) 0.041(3) 0.035(3) -0.013(2) -0.017(3) 0.016(3)
C71 0.085(4) 0.059(4) 0.027(3) -0.011(2) -0.011(3) -0.008(3)
C72 0.090(5) 0.066(4) 0.022(2) 0.005(2) 0.003(3) 0.024(4)
C73 0.109(6) 0.043(4) 0.048(3) 0.021(3) 0.021(3) -0.001(3)
C74 0.104(5) 0.045(4) 0.051(4) 0.014(3) 0.005(4) 0.025(4)
C75 0.082(5) 0.069(5) 0.080(5) 0.016(4) 0.019(4) 0.022(4)
C76 0.077(4) 0.046(3) 0.038(3) -0.006(2) 0.012(3) 0.012(3)
C77 0.068(4) 0.032(3) 0.031(3) -0.004(2) -0.013(2) -0.002(2)
C78 0.036(2) 0.030(2) 0.024(2) 0.0016(17) 0.0023(17) -0.0064(18)
N5 0.0216(16) 0.0231(18) 0.0198(17) 0.0009(14) 0.0034(13) -0.0024(14)
N6 0.0276(17) 0.0158(16) 0.0266(17) 0.0020(13) 0.0027(14) -0.0032(13)
C79 0.0194(17) 0.0186(19) 0.0221(19) -0.0013(15) 0.0038(15) -0.0021(14)
C80 0.0235(18) 0.0159(18) 0.0225(19) -0.0011(14) 0.0035(15) -0.0008(14)
C81 0.030(2) 0.019(2) 0.024(2) 0.0035(16) 0.0025(16) 0.0002(16)
C82 0.042(2) 0.017(2) 0.040(3) 0.0033(18) 0.008(2) -0.0075(18)
C83 0.037(2) 0.035(2) 0.049(3) 0.004(2) 0.010(2) -0.014(2)
C84 0.030(2) 0.046(3) 0.053(3) -0.003(2) 0.000(2) -0.0156(19)
C85 0.029(2) 0.037(3) 0.037(2) -0.006(2) -0.0016(19) -0.0062(19)
C86 0.030(2) 0.029(2) 0.030(2) -0.0069(18) 0.0029(17) -0.0071(17)
C87 0.0196(18) 0.021(2) 0.030(2) -0.0023(17) 0.0039(16) -0.0019(16)
C88 0.082(6) 0.101(7) 0.104(7) 0.029(5) 0.030(5) 0.005(5)
C89 0.090(5) 0.056(5) 0.073(5) 0.007(3) 0.043(4) 0.013(3)
C90 0.104(6) 0.066(5) 0.053(4) 0.001(3) 0.007(4) -0.005(4)
C91 0.136(7) 0.085(7) 0.057(4) -0.003(5) 0.037(4) -0.005(7)
C92 0.129(8) 0.072(6) 0.091(6) -0.013(5) 0.062(6) 0.005(6)
C93 0.108(7) 0.048(4) 0.172(10) 0.013(5) 0.107(7) 0.020(5)
C94 0.070(5) 0.074(5) 0.104(6) 0.029(5) 0.043(4) 0.028(4)
C1' 0.054(6) 0.033(6) 0.083(10) 0.024(6) -0.003(6) -0.003(5)
C2' 0.053(7) 0.026(8) 0.054(11) 0.011(7) 0.009(6) -0.001(5)
C3' 0.064(9) 0.024(7) 0.055(8) 0.008(5) 0.003(7) -0.004(7)
C4' 0.056(10) 0.033(9) 0.068(11) 0.002(8) 0.024(8) 0.001(7)
C5' 0.029(6) 0.040(9) 0.082(17) 0.015(14) 0.007(9) 0.004(5)
C6' 0.050(10) 0.021(6) 0.069(10) 0.008(6) 0.009(8) -0.005(7)
C7' 0.051(10) 0.007(6) 0.044(10) 0.010(6) 0.017(6) 0.003(8)
C1" 0.103(11) 0.078(11) 0.082(11) 0.058(9) -0.056(10) -0.064(9)
C2" 0.062(9) 0.014(8) 0.040(9) 0.009(6) -0.019(7) -0.017(7)
C3" 0.087(13) 0.033(10) 0.036(7) -0.003(6) 0.023(8) -0.013(11)
C4" 0.061(9) 0.039(11) 0.057(12) 0.020(10) 0.030(8) 0.006(8)
C5" 0.045(8) 0.048(11) 0.060(9) 0.018(8) -0.001(8) -0.007(6)
C6" 0.055(10) 0.036(7) 0.024(6) -0.001(5) 0.008(6) -0.026(8)
C7" 0.041(9) 0.026(7) 0.049(12) 0.002(9) 0.007(6) -0.007(7)

loop_
_atom_type_symbol
_atom_type_description
_atom_type_scat_dispersion_real
_atom_type_scat_dispersion_imag
_atom_type_scat_source
C C 0.0033 0.0016 'International Tables Vol C Tables 4.2.6.8 and 6.1.1.4'
H H 0.0000 0.0000 'International Tables Vol C Tables 4.2.6.8 and 6.1.1.4'
N N 0.0061 0.0033 'International Tables Vol C Tables 4.2.6.8 and 6.1.1.4'
O O 0.0106 0.0060 'International Tables Vol C Tables 4.2.6.8 and 6.1.1.4'
Pr Pr -0.2180 2.8214 'International Tables Vol C Tables 4.2.6.8 and 6.1.1.4'

loop_
_geom_angle_atom_site_label_1
_geom_angle_atom_site_label_2
_geom_angle_atom_site_label_3
_geom_angle
O1 Pr1 O5 95.56(10)
O2 Pr1 O1 79.82(11)
O2 Pr1 O3 165.44(9)
O2 Pr1 O5 99.64(9)
O2 Pr1 O6 93.47(10)
O3 Pr1 O1 87.42(9)
O3 Pr1 O5 88.46(9)
O3 Pr1 O6 100.21(9)
O4 Pr1 O1 101.11(9)
O4 Pr1 O2 95.93(10)
O4 Pr1 O3 79.60(9)
O4 Pr1 O5 158.93(10)
O4 Pr1 O6 88.57(10)
O6 Pr1 O1 168.67(9)
O6 Pr1 O5 76.45(11)
C1 O1 Pr1 117.0(2)
C20 O2 Pr1 123.78(19)
C21 O3 Pr1 116.3(2)
C40 O4 Pr1 126.0(2)
C41 O5 Pr1 123.6(2)
C60 O6 Pr1 117.4(2)
O1 C1 C2 118.8(3)
O1 C1 C10 122.4(3)
C10 C1 C2 118.8(3)
C3 C2 C1 122.2(3)
C2 C3 C4 120.5(3)
C5 C4 C3 122.0(3)
C5 C4 C9 119.6(4)
C9 C4 C3 118.3(3)
C6 C5 C4 121.6(4)
C5 C6 C7 119.2(4)
C8 C7 C6 120.6(3)
C7 C8 C9 121.7(3)
C4 C9 C10 120.5(3)
C8 C9 C4 117.2(3)
C8 C9 C10 122.2(3)
C1 C10 C9 119.4(3)
C1 C10 C11 120.1(3)
C9 C10 C11 120.5(3)
C12 C11 C10 120.0(3)
C20 C11 C10 119.6(3)
C20 C11 C12 120.4(3)
C13 C12 C11 122.8(3)
C17 C12 C11 119.4(3)
C17 C12 C13 117.7(3)
C14 C13 C12 121.3(4)
C13 C14 C15 120.6(4)
C16 C15 C14 119.6(4)
C15 C16 C17 121.7(4)
C12 C17 C16 119.1(4)
C18 C17 C12 119.1(3)
C18 C17 C16 121.7(3)
C19 C18 C17 120.4(4)
C18 C19 C20 122.2(4)
O2 C20 C11 122.5(4)
O2 C20 C19 119.2(4)
C11 C20 C19 118.2(3)
O3 C21 C22 118.2(4)
O3 C21 C30 122.7(4)
C30 C21 C22 119.1(4)
C23 C22 C21 121.1(5)
C22 C23 C24 121.1(4)
C23 C24 C25 121.9(5)
C23 C24 C29 119.2(4)
C25 C24 C29 118.9(5)
C26 C25 C24 121.1(5)
C25 C26 C27 119.7(5)
C28 C27 C26 121.6(5)
C27 C28 C29 120.6(5)
C28 C29 C24 118.0(4)
C28 C29 C30 122.6(5)
C30 C29 C24 119.4(5)
C21 C30 C29 120.0(4)
C21 C30 C31 120.0(4)
C29 C30 C31 120.0(4)
C32 C31 C30 121.4(4)
C40 C31 C30 119.8(4)
C40 C31 C32 118.7(4)
C31 C32 C37 121.1(4)
C33 C32 C31 122.1(4)
C33 C32 C37 116.8(4)
C34 C33 C32 121.4(4)
C33 C34 C35 121.3(4)
C36 C35 C34 119.4(4)
C35 C36 C37 121.1(5)
C36 C37 C32 119.9(4)
C38 C37 C32 118.2(4)
C38 C37 C36 121.9(4)
C39 C38 C37 121.0(4)
C38 C39 C40 122.0(4)
O4 C40 C31 122.2(4)
O4 C40 C39 118.9(3)
C31 C40 C39 118.9(4)
O5 C41 C42 118.7(5)
O5 C41 C50 122.3(4)
C50 C41 C42 119.0(5)
C43 C42 C41 121.5(6)
C42 C43 C44 121.2(5)
C45 C44 C43 122.2(6)
C49 C44 C43 118.1(5)
C49 C44 C45 119.6(7)
C46 C45 C44 121.5(7)
C45 C46 C47 119.5(5)
C48 C47 C46 120.7(7)
C47 C48 C49 121.1(6)
C44 C49 C48 117.6(5)
C44 C49 C50 119.9(5)
C48 C49 C50 122.5(4)
C41 C50 C49 120.2(4)
C41 C50 C51 120.5(3)
C49 C50 C51 119.3(4)
C52 C51 C50 121.6(3)
C60 C51 C50 118.5(3)
C60 C51 C52 119.9(3)
C53 C52 C51 122.0(4)
C57 C52 C51 120.6(3)
C57 C52 C53 117.4(4)
C54 C53 C52 120.8(4)
C53 C54 C55 121.0(4)
C56 C55 C54 120.0(4)
C55 C56 C57 120.7(4)
C56 C57 C52 120.2(4)
C56 C57 C58 121.9(4)
C58 C57 C52 117.9(3)
C59 C58 C57 121.5(4)
C58 C59 C60 121.3(4)
O6 C60 C51 122.7(3)
O6 C60 C59 118.7(3)
C51 C60 C59 118.7(3)
C69 N1 C61 122.9(4)
C63 N2 C64 117.1(4)
C69 N2 C63 121.5(4)
C69 N2 C64 121.3(5)
N1 C61 C62 108.9(5)
C63 C62 C61 108.9(5)
N2 C63 C62 110.8(5)
N2 C64 C65 114.4(5)
C66 C65 C64 114.0(5)
C65 C66 C67 114.4(6)
C66 C67 C68 113.0(5)
C69 C68 C67 113.3(5)
N1 C69 N2 120.9(5)
N1 C69 C68 118.3(4)
N2 C69 C68 120.8(5)
C78 N3 C70 121.6(4)
C72 N4 C73 117.6(5)
C78 N4 C72 121.2(5)
C78 N4 C73 121.1(5)
N3 C70 C71 109.9(4)
C72 C71 C70 116.0(5)
C71 C72 N4 111.3(5)
N4 C73 C74 111.9(6)
C73 C74 C75 115.6(6)
C76 C75 C74 116.6(6)
C75 C76 C77 116.3(6)
C78 C77 C76 109.9(4)
N3 C78 N4 123.4(4)
N3 C78 C77 117.2(4)
N4 C78 C77 119.2(4)
C87 N5 C79 122.5(3)
C81 N6 C82 116.9(3)
C87 N6 C81 121.1(3)
C87 N6 C82 121.9(4)
N5 C79 C80 108.4(3)
C79 C80 C81 109.3(3)
N6 C81 C80 110.8(3)
N6 C82 C83 113.8(4)
C82 C83 C84 112.7(4)
C85 C84 C83 114.5(4)
C84 C85 C86 114.7(4)
C87 C86 C85 112.3(4)
N5 C87 N6 122.6(4)
N5 C87 C86 117.7(4)
N6 C87 C86 119.7(4)
C90 C89 C88 119.9(7)
C94 C89 C88 123.3(9)
C94 C89 C90 116.8(8)
C91 C90 C89 119.8(8)
C90 C91 C92 122.3(10)
C93 C92 C91 120.0(11)
C92 C93 C94 118.5(8)
C89 C94 C93 122.6(9)
C3' C2' C1' 121(2)
C7' C2' C1' 121(2)
C7' C2' C3' 118.1(19)
C4' C3' C2' 118.3(18)
C5' C4' C3' 122.5(18)
C6' C5' C4' 117.5(16)
C5' C6' C7' 121.7(18)
C2' C7' C6' 122(2)
C3" C2" C1" 121(2)
C7" C2" C1" 122(2)
C7" C2" C3" 117.0(17)
C4" C3" C2" 120.5(16)
C3" C4" C5" 121(2)
C6" C5" C4" 118.3(18)
C5" C6" C7" 121.1(18)
C2" C7" C6" 122(2)

loop_
_geom_bond_atom_site_label_1
_geom_bond_atom_site_label_2
_geom_bond_distance
Pr1 O1 2.400(3)
Pr1 O2 2.325(2)
Pr1 O3 2.333(3)
Pr1 O4 2.308(3)
Pr1 O5 2.406(3)
Pr1 O6 2.393(3)
O1 C1 1.332(4)
O2 C20 1.324(4)
O3 C21 1.325(5)
O4 C40 1.319(5)
O5 C41 1.347(6)
O6 C60 1.326(4)
C1 C2 1.422(5)
C1 C10 1.407(5)
C2 C3 1.360(6)
C3 C4 1.427(5)
C4 C5 1.414(6)
C4 C9 1.425(5)
C5 C6 1.366(5)
C6 C7 1.412(5)
C7 C8 1.366(5)
C8 C9 1.424(5)
C9 C10 1.427(5)
C10 C11 1.501(5)
C11 C12 1.427(5)
C11 C20 1.398(5)
C12 C13 1.424(5)
C12 C17 1.421(5)
C13 C14 1.372(5)
C14 C15 1.410(6)
C15 C16 1.355(6)
C16 C17 1.425(6)
C17 C18 1.415(5)
C18 C19 1.358(6)
C19 C20 1.424(5)
C21 C22 1.436(7)
C21 C30 1.401(5)
C22 C23 1.358(7)
C23 C24 1.409(7)
C24 C25 1.432(6)
C24 C29 1.435(8)
C25 C26 1.369(9)
C26 C27 1.392(8)
C27 C28 1.380(7)
C28 C29 1.422(7)
C29 C30 1.423(5)
C30 C31 1.497(6)
C31 C32 1.430(6)
C31 C40 1.405(6)
C32 C33 1.428(6)
C32 C37 1.431(6)
C33 C34 1.370(6)
C34 C35 1.400(8)
C35 C36 1.370(7)
C36 C37 1.418(6)
C37 C38 1.409(6)
C38 C39 1.359(6)
C39 C40 1.432(6)
C41 C42 1.422(6)
C41 C50 1.384(6)
C42 C43 1.359(9)
C43 C44 1.425(10)
C44 C45 1.419(8)
C44 C49 1.413(8)
C45 C46 1.348(12)
C46 C47 1.401(11)
C47 C48 1.375(7)
C48 C49 1.413(8)
C49 C50 1.439(6)
C50 C51 1.486(5)
C51 C52 1.428(5)
C51 C60 1.392(5)
C52 C53 1.427(5)
C52 C57 1.417(6)
C53 C54 1.370(6)
C54 C55 1.403(7)
C55 C56 1.358(7)
C56 C57 1.416(5)
C57 C58 1.417(6)
C58 C59 1.359(6)
C59 C60 1.433(5)
N1 C61 1.444(7)
N1 C69 1.300(6)
N2 C63 1.475(7)
N2 C64 1.481(7)
N2 C69 1.334(6)
C61 C62 1.498(6)
C62 C63 1.492(8)
C64 C65 1.523(8)
C65 C66 1.503(9)
C66 C67 1.518(7)
C67 C68 1.528(8)
C68 C69 1.496(8)
N3 C70 1.460(6)
N3 C78 1.295(6)
N4 C72 1.450(7)
N4 C73 1.484(8)
N4 C78 1.322(6)
C70 C71 1.476(8)
C71 C72 1.426(9)
C73 C74 1.494(10)
C74 C75 1.532(10)
C75 C76 1.495(9)
C76 C77 1.522(8)
C77 C78 1.505(6)
N5 C79 1.467(5)
N5 C87 1.304(5)
N6 C81 1.465(5)
N6 C82 1.470(5)
N6 C87 1.325(5)
C79 C80 1.511(5)
C80 C81 1.516(5)
C82 C83 1.520(7)
C83 C84 1.541(7)
C84 C85 1.522(7)
C85 C86 1.535(6)
C86 C87 1.502(6)
C88 C89 1.435(12)
C89 C90 1.402(11)
C89 C94 1.365(10)
C90 C91 1.340(12)
C91 C92 1.367(12)
C92 C93 1.333(14)
C93 C94 1.395(13)
C1' C2' 1.52(2)
C2' C3' 1.41(2)
C2' C7' 1.33(3)
C3' C4' 1.41(2)
C4' C5' 1.36(3)
C5' C6' 1.34(2)
C6' C7' 1.41(2)
C1" C2" 1.49(2)
C2" C3" 1.42(3)
C2" C7" 1.35(3)
C3" C4" 1.37(3)
C4" C5" 1.40(2)
C5" C6" 1.34(2)
C6" C7" 1.40(2)
